data_4130256
loop_
_publ_author_name
'Hatano, Miyuki'
'Ebe, Yusuke'
'Nishimura, Takahiro'
'Yorimitsu, Hideki'

_publ_section_title
;
 Asymmetric Alkylation of N-Sulfonylbenzamides with Vinyl Ethers via C-H
 Bond Activation Catalyzed by Hydroxoiridium/Chiral Diene Complexes.
;
_journal_issue 12
_journal_name_full 'Journal of the American Chemical Society'
_journal_page_first 4010
_journal_page_last 4013
_journal_paper_doi 10.1021/jacs.6b01591
_journal_volume 138
_journal_year 2016
_chemical_absolute_configuration ad
_chemical_formula_moiety '2(C17 H19 N O4 S)'
_chemical_formula_sum 'C34 H38 N2 O8 S2'
_chemical_formula_weight 666.78
_space_group_crystal_system orthorhombic
_space_group_IT_number 19
_space_group_name_Hall 'P 2ac 2ab'
_space_group_name_H-M_alt 'P 21 21 21'
_atom_sites_solution_hydrogens geom
_audit_creation_method SHELXL-2014/7
_cell_angle_alpha 90
_cell_angle_beta 90
_cell_angle_gamma 90
_cell_formula_units_Z 4
_cell_length_a 8.665(2)
_cell_length_b 18.938(4)
_cell_length_c 21.097(5)
_cell_measurement_reflns_used 2526
_cell_measurement_temperature 93(2)
_cell_measurement_theta_max 68.2
_cell_measurement_theta_min 33.1
_cell_volume 3462.0(14)
_computing_structure_refinement 'SHELXL-2014/7 (Sheldrick, 2014)'
_diffrn_ambient_temperature 93(2)
_diffrn_detector_area_resol_mean 5.8140
_diffrn_measured_fraction_theta_full 0.990
_diffrn_measured_fraction_theta_max 0.990
_diffrn_measurement_device_type 'Rigaku XtaLAB P200'
_diffrn_measurement_method \w
_diffrn_radiation_monochromator graphite
_diffrn_radiation_source 'fine-focus sealed tube'
_diffrn_radiation_type CuK\a
_diffrn_radiation_wavelength 1.54187
_diffrn_reflns_av_R_equivalents 0.0537
_diffrn_reflns_av_unetI/netI 0.0485
_diffrn_reflns_Laue_measured_fraction_full 0.990
_diffrn_reflns_Laue_measured_fraction_max 0.990
_diffrn_reflns_limit_h_max 7
_diffrn_reflns_limit_h_min -10
_diffrn_reflns_limit_k_max 22
_diffrn_reflns_limit_k_min -22
_diffrn_reflns_limit_l_max 25
_diffrn_reflns_limit_l_min -25
_diffrn_reflns_number 22703
_diffrn_reflns_point_group_measured_fraction_full 0.982
_diffrn_reflns_point_group_measured_fraction_max 0.982
_diffrn_reflns_theta_full 67.687
_diffrn_reflns_theta_max 68.356
_diffrn_reflns_theta_min 6.612
_exptl_absorpt_coefficient_mu 1.825
_exptl_absorpt_correction_T_max 1.000
_exptl_absorpt_correction_T_min 0.778
_exptl_absorpt_correction_type multi-scan
_exptl_absorpt_process_details 'REQAB (Rigaku, 1998)'
_exptl_crystal_colour Colorless
_exptl_crystal_density_diffrn 1.279
_exptl_crystal_description Prism
_exptl_crystal_F_000 1408
_exptl_crystal_size_max 0.370
_exptl_crystal_size_mid 0.050
_exptl_crystal_size_min 0.010
_refine_diff_density_max 0.242
_refine_diff_density_min -0.346
_refine_diff_density_rms 0.047
_refine_ls_abs_structure_details
;
 Flack x determined using 2128 quotients [(I+)-(I-)]/[(I+)+(I-)]
 (Parsons, Flack and Wagner, Acta Cryst. B69 (2013) 249-259).
;
_refine_ls_abs_structure_Flack 0.009(10)
_refine_ls_extinction_method none
_refine_ls_goodness_of_fit_ref 1.022
_refine_ls_hydrogen_treatment constr
_refine_ls_matrix_type full
_refine_ls_number_parameters 415
_refine_ls_number_reflns 6239
_refine_ls_number_restraints 0
_refine_ls_restrained_S_all 1.022
_refine_ls_R_factor_all 0.0416
_refine_ls_R_factor_gt 0.0355
_refine_ls_shift/su_max 0.001
_refine_ls_shift/su_mean 0.000
_refine_ls_structure_factor_coef Fsqd
_refine_ls_weighting_details 'w=1/[\s^2^(Fo^2^)+(0.0500P)^2^] where P=(Fo^2^+2Fc^2^)/3'
_refine_ls_weighting_scheme calc
_refine_ls_wR_factor_gt 0.0857
_refine_ls_wR_factor_ref 0.0872
_reflns_Friedel_coverage 0.756
_reflns_Friedel_fraction_full 0.971
_reflns_Friedel_fraction_max 0.971
_reflns_number_gt 5398
_reflns_number_total 6239
_reflns_threshold_expression 'I > 2\s(I)'
_cod_data_source_file ja6b01591_si_002.cif
_cod_data_source_block 150930MH
_cod_depositor_comments
;
The following automatic conversions were performed:

data item '_exptl_absorpt_correction_type' value 'Multi-scan' was
changed to 'multi-scan' in accordance with the
/home/saulius/struct/COD-crude-data/automatic-downloads/DataCite-retrospective/ACS/depositions/lib/dictionaries/cif_core.dic
dictionary named 'cif_core.dic' version 2.4.2 last updated on
2011-04-26.

Automatic conversion script
Id: cif_fix_values 6909 2019-04-08 15:41:33Z antanas 
;
_cod_database_code 4130256
_shelx_shelxl_version_number 2014/7
_shelx_space_group_comment
;
The symmetry employed for this shelxl refinement is uniquely defined
by the following loop, which should always be used as a source of
symmetry information in preference to the above space-group names.
They are only intended as comments.
;
_shelx_estimated_absorpt_t_min 0.552
_shelx_estimated_absorpt_t_max 0.982

loop_
_space_group_symop_operation_xyz
'x, y, z'
'-x+1/2, -y, z+1/2'
'x+1/2, -y+1/2, -z'
'-x, y+1/2, -z+1/2'

loop_
_atom_site_label
_atom_site_type_symbol
_atom_site_fract_x
_atom_site_fract_y
_atom_site_fract_z
_atom_site_U_iso_or_equiv
_atom_site_adp_type
_atom_site_occupancy
_atom_site_site_symmetry_order
_atom_site_calc_flag
_atom_site_refinement_flags_posn
_atom_site_refinement_flags_adp
S1 S 0.56313(9) 0.80354(4) 0.34263(3) 0.02406(17) Uani 1 1 d . .
S2 S 1.06990(9) 0.75970(4) 0.40239(3) 0.02395(17) Uani 1 1 d . .
O3 O 0.9566(3) 0.76600(12) 0.45074(10) 0.0301(5) Uani 1 1 d . .
O4 O 0.6915(2) 0.66890(11) 0.38696(11) 0.0287(5) Uani 1 1 d . .
O5 O 1.1901(2) 0.70799(12) 0.27967(10) 0.0277(5) Uani 1 1 d . .
O6 O 0.4463(3) 0.84663(11) 0.31476(11) 0.0313(5) Uani 1 1 d . .
O7 O 1.2222(2) 0.73756(12) 0.41851(10) 0.0305(5) Uani 1 1 d . .
O8 O 0.7167(2) 0.80678(12) 0.31866(10) 0.0299(5) Uani 1 1 d . .
O9 O 0.5740(3) 0.50011(12) 0.49672(12) 0.0407(6) Uani 1 1 d . .
C10 C 1.0671(4) 0.68234(15) 0.29621(14) 0.0245(6) Uani 1 1 d . .
N11 N 0.4973(3) 0.72159(13) 0.33278(12) 0.0245(6) Uani 1 1 d . .
H1 H 0.4132 0.7152 0.3101 0.029 Uiso 1 1 calc R U
N12 N 0.9959(3) 0.70161(13) 0.35196(11) 0.0233(5) Uani 1 1 d . .
H2 H 0.9066 0.6821 0.3613 0.028 Uiso 1 1 calc R U
C13 C 0.5687(4) 0.66382(16) 0.35856(14) 0.0265(7) Uani 1 1 d . .
O10 O 0.9469(3) 0.71084(12) 0.10017(10) 0.0372(5) Uani 1 1 d . .
C15 C 0.7235(4) 0.48211(19) 0.48220(16) 0.0329(8) Uani 1 1 d . .
C16 C 0.7433(4) 0.76800(17) 0.04970(15) 0.0312(7) Uani 1 1 d . .
H3 H 0.7988 0.7626 0.0112 0.037 Uiso 1 1 calc R U
C17 C 1.0370(4) 0.69557(19) 0.15550(15) 0.0337(8) Uani 1 1 d . .
H4 H 1.0411 0.7383 0.1833 0.040 Uiso 1 1 calc R U
C18 C 0.5659(4) 0.81702(17) 0.42451(15) 0.0311(7) Uani 1 1 d . .
H5 H 0.4603 0.8148 0.4410 0.047 Uiso 1 1 calc R U
H6 H 0.6286 0.7803 0.4447 0.047 Uiso 1 1 calc R U
H7 H 0.6102 0.8635 0.4337 0.047 Uiso 1 1 calc R U
C19 C 0.9701(4) 0.63393(17) 0.19254(16) 0.0305(7) Uani 1 1 d . .
C20 C 0.7621(5) 0.41263(18) 0.49100(17) 0.0363(8) Uani 1 1 d . .
H8 H 0.6857 0.3800 0.5046 0.044 Uiso 1 1 calc R U
C21 C 0.5824(5) 0.78390(18) 0.16120(16) 0.0402(8) Uani 1 1 d . .
H9 H 0.5265 0.7893 0.1996 0.048 Uiso 1 1 calc R U
C22 C 0.6015(4) 0.79999(18) 0.04937(16) 0.0323(8) Uani 1 1 d . .
H10 H 0.5598 0.8170 0.0106 0.039 Uiso 1 1 calc R U
C23 C 0.9829(4) 0.62804(16) 0.25831(15) 0.0268(7) Uani 1 1 d . .
C24 C 0.4877(4) 0.59554(17) 0.34786(18) 0.0300(7) Uani 1 1 d . .
C25 C 0.8064(4) 0.74343(17) 0.10599(15) 0.0311(7) Uani 1 1 d . .
C26 C 0.9186(4) 0.57014(16) 0.28979(16) 0.0290(7) Uani 1 1 d . .
H11 H 0.9252 0.5678 0.3347 0.035 Uiso 1 1 calc R U
C27 C 0.8923(4) 0.58030(18) 0.16060(18) 0.0397(9) Uani 1 1 d . .
H12 H 0.8807 0.5832 0.1159 0.048 Uiso 1 1 calc R U
C28 C 1.0802(4) 0.83914(16) 0.35929(16) 0.0313(7) Uani 1 1 d . .
H13 H 1.1584 0.8348 0.3260 0.047 Uiso 1 1 calc R U
H14 H 0.9796 0.8491 0.3400 0.047 Uiso 1 1 calc R U
H15 H 1.1083 0.8778 0.3879 0.047 Uiso 1 1 calc R U
C29 C 0.5186(4) 0.80781(18) 0.10479(16) 0.0373(8) Uani 1 1 d . .
H16 H 0.4194 0.8292 0.1043 0.045 Uiso 1 1 calc R U
C30 C 0.5051(4) 0.56125(17) 0.46673(17) 0.0354(8) Uani 1 1 d . .
H17 H 0.5760 0.6027 0.4701 0.042 Uiso 1 1 calc R U
C31 C 0.8452(4) 0.51582(17) 0.25712(18) 0.0342(8) Uani 1 1 d . .
C32 C 0.7264(4) 0.75232(18) 0.16225(16) 0.0379(8) Uani 1 1 d . .
H18 H 0.7699 0.7369 0.2012 0.046 Uiso 1 1 calc R U
C33 C 0.7808(5) 0.45261(19) 0.2927(2) 0.0449(10) Uani 1 1 d . .
H19 H 0.8028 0.4577 0.3380 0.067 Uiso 1 1 calc R U
H20 H 0.6690 0.4500 0.2862 0.067 Uiso 1 1 calc R U
H21 H 0.8292 0.4093 0.2767 0.067 Uiso 1 1 calc R U
C34 C 0.8313(4) 0.52288(19) 0.19261(19) 0.0400(9) Uani 1 1 d . .
H22 H 0.7784 0.4874 0.1693 0.048 Uiso 1 1 calc R U
C35 C 0.4368(4) 0.58062(17) 0.28728(19) 0.0389(8) Uani 1 1 d . .
H23 H 0.4506 0.6148 0.2548 0.047 Uiso 1 1 calc R U
C36 C 0.4683(4) 0.54639(16) 0.39772(18) 0.0343(8) Uani 1 1 d . .
C37 C 0.8337(5) 0.5301(2) 0.4620(2) 0.0444(10) Uani 1 1 d . .
H24 H 0.8081 0.5784 0.4558 0.053 Uiso 1 1 calc R U
C38 C 0.3654(4) 0.5162(2) 0.2726(2) 0.0443(10) Uani 1 1 d . .
C39 C 0.3966(4) 0.48310(18) 0.3825(2) 0.0418(9) Uani 1 1 d . .
H25 H 0.3816 0.4489 0.4148 0.050 Uiso 1 1 calc R U
C40 C 0.3590(5) 0.57496(19) 0.5034(2) 0.0426(9) Uani 1 1 d . .
H26 H 0.3059 0.6161 0.4855 0.064 Uiso 1 1 calc R U
H27 H 0.2915 0.5335 0.5007 0.064 Uiso 1 1 calc R U
H28 H 0.3845 0.5842 0.5479 0.064 Uiso 1 1 calc R U
C41 C 0.3468(5) 0.46846(19) 0.3221(2) 0.0458(10) Uani 1 1 d . .
H29 H 0.2983 0.4244 0.3139 0.055 Uiso 1 1 calc R U
C42 C 0.9099(5) 0.3899(2) 0.4803(2) 0.0544(11) Uani 1 1 d . .
H30 H 0.9357 0.3418 0.4873 0.065 Uiso 1 1 calc R U
C43 C 1.1971(5) 0.6796(2) 0.13049(18) 0.0464(10) Uani 1 1 d . .
H31 H 1.2658 0.6685 0.1660 0.070 Uiso 1 1 calc R U
H32 H 1.1922 0.6390 0.1017 0.070 Uiso 1 1 calc R U
H33 H 1.2367 0.7208 0.1076 0.070 Uiso 1 1 calc R U
C44 C 0.3115(6) 0.5004(2) 0.2065(2) 0.0615(13) Uani 1 1 d . .
H34 H 0.3352 0.5405 0.1789 0.092 Uiso 1 1 calc R U
H35 H 0.3644 0.4581 0.1907 0.092 Uiso 1 1 calc R U
H36 H 0.1999 0.4921 0.2068 0.092 Uiso 1 1 calc R U
C45 C 0.9821(5) 0.5059(2) 0.4509(2) 0.0578(13) Uani 1 1 d . .
H37 H 1.0590 0.5381 0.4370 0.069 Uiso 1 1 calc R U
C46 C 1.0206(5) 0.4360(3) 0.4597(3) 0.0644(14) Uani 1 1 d . .
H38 H 1.1226 0.4201 0.4516 0.077 Uiso 1 1 calc R U

loop_
_atom_site_aniso_label
_atom_site_aniso_U_11
_atom_site_aniso_U_22
_atom_site_aniso_U_33
_atom_site_aniso_U_23
_atom_site_aniso_U_13
_atom_site_aniso_U_12
S1 0.0198(4) 0.0258(3) 0.0266(4) 0.0013(3) -0.0013(3) -0.0023(3)
S2 0.0206(4) 0.0274(3) 0.0238(3) -0.0022(3) -0.0006(3) -0.0029(3)
O3 0.0270(13) 0.0380(11) 0.0254(11) -0.0054(9) 0.0028(10) -0.0044(10)
O4 0.0193(12) 0.0316(11) 0.0353(13) 0.0049(9) -0.0040(10) -0.0025(9)
O5 0.0201(12) 0.0378(12) 0.0253(11) 0.0001(9) -0.0005(9) -0.0013(10)
O6 0.0260(12) 0.0298(11) 0.0382(12) 0.0036(9) -0.0032(11) -0.0016(10)
O7 0.0245(12) 0.0394(12) 0.0276(12) -0.0009(10) -0.0038(9) -0.0036(10)
O8 0.0228(12) 0.0351(11) 0.0319(12) 0.0064(10) -0.0003(9) -0.0021(10)
O9 0.0352(14) 0.0382(12) 0.0487(15) 0.0104(11) 0.0093(13) -0.0034(12)
C10 0.0193(16) 0.0295(15) 0.0248(15) 0.0036(12) -0.0047(14) 0.0028(14)
N11 0.0189(13) 0.0289(13) 0.0255(13) -0.0007(10) -0.0035(11) -0.0025(10)
N12 0.0184(13) 0.0280(12) 0.0234(13) -0.0009(11) 0.0003(10) -0.0044(11)
C13 0.0208(16) 0.0291(15) 0.0297(16) -0.0006(12) 0.0037(15) 0.0032(14)
O10 0.0379(14) 0.0514(13) 0.0223(11) -0.0008(10) -0.0036(11) 0.0116(12)
C15 0.0274(19) 0.0446(19) 0.0268(17) 0.0045(15) -0.0030(14) -0.0080(16)
C16 0.036(2) 0.0340(16) 0.0235(16) -0.0006(14) -0.0021(14) -0.0038(16)
C17 0.034(2) 0.0430(17) 0.0236(15) 0.0001(14) -0.0061(15) 0.0022(16)
C18 0.0291(18) 0.0348(17) 0.0295(16) -0.0047(12) -0.0056(15) -0.0032(15)
C19 0.0249(19) 0.0365(17) 0.0300(17) -0.0065(13) -0.0029(14) 0.0071(14)
C20 0.036(2) 0.0355(18) 0.037(2) 0.0054(15) -0.0012(17) -0.0096(16)
C21 0.048(2) 0.0459(19) 0.0264(17) -0.0005(14) 0.0032(18) 0.0106(18)
C22 0.036(2) 0.0345(16) 0.0268(16) 0.0032(14) -0.0058(15) -0.0014(16)
C23 0.0220(17) 0.0289(15) 0.0296(17) -0.0051(13) -0.0046(13) 0.0032(13)
C24 0.0176(16) 0.0289(16) 0.043(2) -0.0048(14) -0.0006(15) -0.0002(13)
C25 0.0357(19) 0.0313(16) 0.0262(17) -0.0021(13) -0.0027(14) -0.0001(15)
C26 0.0257(17) 0.0303(15) 0.0310(17) -0.0068(13) -0.0001(15) 0.0017(15)
C27 0.045(2) 0.0424(19) 0.0318(18) -0.0088(16) -0.0105(17) 0.0107(17)
C28 0.0286(18) 0.0284(15) 0.0369(18) 0.0005(13) 0.0056(16) -0.0039(15)
C29 0.039(2) 0.0361(17) 0.0370(19) 0.0005(16) -0.0017(16) 0.0088(16)
C30 0.038(2) 0.0273(16) 0.041(2) 0.0005(14) 0.0036(17) -0.0044(15)
C31 0.033(2) 0.0261(16) 0.044(2) -0.0094(15) -0.0020(16) 0.0022(15)
C32 0.047(2) 0.0432(19) 0.0237(17) 0.0018(15) -0.0018(16) 0.0096(17)
C33 0.045(2) 0.0342(19) 0.055(3) -0.0101(17) 0.002(2) -0.0101(17)
C34 0.041(2) 0.0321(18) 0.047(2) -0.0167(16) -0.0111(18) 0.0023(16)
C35 0.034(2) 0.0310(17) 0.052(2) -0.0072(15) -0.0065(19) 0.0108(17)
C36 0.0254(19) 0.0295(16) 0.048(2) -0.0034(15) 0.0066(16) -0.0008(13)
C37 0.037(2) 0.047(2) 0.050(2) 0.0199(18) -0.0082(18) -0.0058(18)
C38 0.033(2) 0.039(2) 0.062(3) -0.0184(19) -0.0105(18) 0.0102(17)
C39 0.035(2) 0.0284(17) 0.062(3) -0.0052(16) 0.0062(18) -0.0045(16)
C40 0.041(2) 0.0377(19) 0.049(2) -0.0055(17) 0.0104(18) -0.0083(17)
C41 0.036(2) 0.0298(18) 0.071(3) -0.0104(19) -0.002(2) -0.0037(16)
C42 0.038(2) 0.046(2) 0.079(3) 0.019(2) 0.005(2) -0.0008(19)
C43 0.037(2) 0.069(3) 0.033(2) 0.0081(18) 0.0006(17) 0.005(2)
C44 0.065(3) 0.043(2) 0.077(3) -0.026(2) -0.032(3) 0.014(2)
C45 0.030(2) 0.066(3) 0.077(3) 0.040(2) -0.007(2) -0.014(2)
C46 0.031(2) 0.070(3) 0.093(4) 0.034(3) 0.002(2) 0.006(2)

loop_
_atom_type_symbol
_atom_type_description
_atom_type_scat_dispersion_real
_atom_type_scat_dispersion_imag
_atom_type_scat_source
C C 0.0181 0.0091 'International Tables Vol C Tables 4.2.6.8 and 6.1.1.4'
H H 0.0000 0.0000 'International Tables Vol C Tables 4.2.6.8 and 6.1.1.4'
N N 0.0311 0.0180 'International Tables Vol C Tables 4.2.6.8 and 6.1.1.4'
O O 0.0492 0.0322 'International Tables Vol C Tables 4.2.6.8 and 6.1.1.4'
S S 0.3331 0.5567 'International Tables Vol C Tables 4.2.6.8 and 6.1.1.4'

loop_
_geom_angle_atom_site_label_1
_geom_angle_atom_site_label_2
_geom_angle_atom_site_label_3
_geom_angle
O8 S1 O6 119.46(14)
O8 S1 N11 108.40(13)
O6 S1 N11 103.77(13)
O8 S1 C18 109.40(16)
O6 S1 C18 109.48(16)
N11 S1 C18 105.30(14)
O3 S2 O7 119.55(14)
O3 S2 N12 104.42(13)
O7 S2 N12 108.39(13)
O3 S2 C28 109.52(15)
O7 S2 C28 109.13(16)
N12 S2 C28 104.77(15)
C15 O9 C30 119.3(3)
O5 C10 N12 121.9(3)
O5 C10 C23 123.1(3)
N12 C10 C23 114.9(3)
C13 N11 S1 122.7(2)
C10 N12 S2 123.4(2)
O4 C13 N11 121.6(3)
O4 C13 C24 123.5(3)
N11 C13 C24 114.9(3)
C25 O10 C17 120.1(3)
C20 C15 O9 116.0(3)
C20 C15 C37 120.3(4)
O9 C15 C37 123.7(3)
C22 C16 C25 120.4(3)
O10 C17 C43 104.8(3)
O10 C17 C19 111.5(3)
C43 C17 C19 112.0(3)
C27 C19 C23 117.4(3)
C27 C19 C17 119.7(3)
C23 C19 C17 122.8(3)
C42 C20 C15 120.5(3)
C32 C21 C29 120.9(3)
C16 C22 C29 120.7(3)
C19 C23 C26 120.2(3)
C19 C23 C10 121.1(3)
C26 C23 C10 118.7(3)
C35 C24 C36 121.0(3)
C35 C24 C13 117.9(3)
C36 C24 C13 121.0(3)
O10 C25 C32 125.2(3)
O10 C25 C16 115.1(3)
C32 C25 C16 119.7(3)
C31 C26 C23 121.8(3)
C34 C27 C19 121.4(3)
C22 C29 C21 118.9(3)
O9 C30 C40 105.0(3)
O9 C30 C36 111.0(3)
C40 C30 C36 110.4(3)
C34 C31 C26 117.3(3)
C34 C31 C33 122.3(3)
C26 C31 C33 120.4(3)
C21 C32 C25 119.4(3)
C31 C34 C27 121.8(3)
C24 C35 C38 121.6(4)
C39 C36 C24 116.7(3)
C39 C36 C30 118.5(3)
C24 C36 C30 124.5(3)
C45 C37 C15 118.3(4)
C41 C38 C35 116.8(4)
C41 C38 C44 122.1(4)
C35 C38 C44 121.1(4)
C41 C39 C36 122.0(4)
C39 C41 C38 121.9(3)
C46 C42 C20 120.5(4)
C46 C45 C37 121.4(4)
C42 C46 C45 119.1(4)

loop_
_geom_bond_atom_site_label_1
_geom_bond_atom_site_label_2
_geom_bond_distance
S1 O8 1.425(2)
S1 O6 1.427(2)
S1 N11 1.667(2)
S1 C18 1.746(3)
S2 O3 1.421(2)
S2 O7 1.426(2)
S2 N12 1.659(3)
S2 C28 1.760(3)
O4 C13 1.225(4)
O5 C10 1.222(4)
O9 C15 1.375(4)
O9 C30 1.448(4)
C10 N12 1.377(4)
C10 C23 1.493(4)
N11 C13 1.370(4)
C13 C24 1.488(5)
O10 C25 1.370(4)
O10 C17 1.434(4)
C15 C20 1.370(5)
C15 C37 1.386(5)
C16 C22 1.370(5)
C16 C25 1.388(5)
C17 C43 1.515(5)
C17 C19 1.519(5)
C19 C27 1.393(5)
C19 C23 1.396(5)
C20 C42 1.370(6)
C21 C32 1.383(5)
C21 C29 1.388(5)
C22 C29 1.380(5)
C23 C26 1.398(5)
C24 C35 1.381(5)
C24 C36 1.415(5)
C25 C32 1.385(5)
C26 C31 1.392(5)
C27 C34 1.385(6)
C30 C40 1.507(5)
C30 C36 1.517(5)
C31 C34 1.373(5)
C31 C33 1.519(5)
C35 C38 1.403(5)
C36 C39 1.388(5)
C37 C45 1.385(6)
C38 C41 1.390(6)
C38 C44 1.500(6)
C39 C41 1.373(6)
C42 C46 1.369(6)
C45 C46 1.377(6)

loop_
_geom_torsion_atom_site_label_1
_geom_torsion_atom_site_label_2
_geom_torsion_atom_site_label_3
_geom_torsion_atom_site_label_4
_geom_torsion
O8 S1 N11 C13 58.5(3)
O6 S1 N11 C13 -173.5(2)
C18 S1 N11 C13 -58.5(3)
O5 C10 N12 S2 -1.1(4)
C23 C10 N12 S2 178.7(2)
O3 S2 N12 C10 177.2(2)
O7 S2 N12 C10 -54.3(3)
C28 S2 N12 C10 62.1(3)
S1 N11 C13 O4 -4.9(4)
S1 N11 C13 C24 176.5(2)
C30 O9 C15 C20 -155.5(3)
C30 O9 C15 C37 26.8(5)
C25 O10 C17 C43 -164.7(3)
C25 O10 C17 C19 74.0(4)
O10 C17 C19 C27 31.1(4)
C43 C17 C19 C27 -86.0(4)
O10 C17 C19 C23 -148.9(3)
C43 C17 C19 C23 94.0(4)
O9 C15 C20 C42 -177.4(4)
C37 C15 C20 C42 0.4(6)
C25 C16 C22 C29 -0.5(5)
C27 C19 C23 C26 -0.2(5)
C17 C19 C23 C26 179.8(3)
C27 C19 C23 C10 178.8(3)
C17 C19 C23 C10 -1.2(5)
O5 C10 C23 C19 -42.6(4)
N12 C10 C23 C19 137.7(3)
O5 C10 C23 C26 136.5(3)
N12 C10 C23 C26 -43.3(4)
O4 C13 C24 C35 -131.4(3)
N11 C13 C24 C35 47.1(4)
O4 C13 C24 C36 46.4(5)
N11 C13 C24 C36 -135.1(3)
C17 O10 C25 C32 -12.7(5)
C17 O10 C25 C16 167.9(3)
C22 C16 C25 O10 178.4(3)
C22 C16 C25 C32 -1.0(5)
C19 C23 C26 C31 2.2(5)
C10 C23 C26 C31 -176.8(3)
C23 C19 C27 C34 -0.7(5)
C17 C19 C27 C34 179.3(3)
C16 C22 C29 C21 1.2(5)
C32 C21 C29 C22 -0.4(6)
C15 O9 C30 C40 -167.6(3)
C15 O9 C30 C36 73.1(4)
C23 C26 C31 C34 -3.2(5)
C23 C26 C31 C33 178.2(3)
C29 C21 C32 C25 -1.1(5)
O10 C25 C32 C21 -177.6(3)
C16 C25 C32 C21 1.8(5)
C26 C31 C34 C27 2.3(5)
C33 C31 C34 C27 -179.1(4)
C19 C27 C34 C31 -0.4(6)
C36 C24 C35 C38 -0.5(5)
C13 C24 C35 C38 177.3(3)
C35 C24 C36 C39 0.2(5)
C13 C24 C36 C39 -177.6(3)
C35 C24 C36 C30 -173.3(3)
C13 C24 C36 C30 9.0(5)
O9 C30 C36 C39 45.5(4)
C40 C30 C36 C39 -70.5(4)
O9 C30 C36 C24 -141.2(3)
C40 C30 C36 C24 102.8(4)
C20 C15 C37 C45 0.1(6)
O9 C15 C37 C45 177.7(4)
C24 C35 C38 C41 0.6(6)
C24 C35 C38 C44 -179.6(4)
C24 C36 C39 C41 0.1(5)
C30 C36 C39 C41 173.9(3)
C36 C39 C41 C38 0.0(6)
C35 C38 C41 C39 -0.4(6)
C44 C38 C41 C39 179.8(4)
C15 C20 C42 C46 -1.1(7)
C15 C37 C45 C46 0.0(7)
C20 C42 C46 C45 1.2(8)
C37 C45 C46 C42 -0.6(8)
